data_7130847
loop_
_publ_author_name
'Pathak, Dibyajyoti'
'Srivastava, Aasheesh'

_publ_section_title
;
 Macrocyclic Enforcement of Twist in Secondary Amide: Reactivity and
 Influence on Photoisomerisation
;
_journal_name_full 'Chemical Communications'
_journal_paper_doi 10.1039/D2CC04780B
_journal_year 2022
_chemical_formula_moiety 'C19 H17 N5 O2'
_chemical_formula_sum 'C19 H17 N5 O2'
_chemical_formula_weight 347.38
_chemical_name_common RedcDP2
_chemical_name_systematic ReducedcycloDiazoP2
_space_group_crystal_system monoclinic
_space_group_IT_number 14
_space_group_name_Hall '-P 2ybc'
_space_group_name_H-M_alt 'P 1 21/c 1'
_atom_sites_solution_hydrogens mixed
_audit_creation_date 2022-08-22
_audit_creation_method
;
Olex2 1.3
(compiled 2020.11.12 svn.r5f609507 for OlexSys, GUI svn.r6408)
;
_audit_update_record
;
2022-08-22 deposited with the CCDC.	2022-10-10 downloaded from the CCDC.
;
_cell_angle_alpha 90
_cell_angle_beta 97.013(2)
_cell_angle_gamma 90
_cell_formula_units_Z 4
_cell_length_a 10.3311(6)
_cell_length_b 18.0936(9)
_cell_length_c 8.8295(4)
_cell_measurement_reflns_used 7746
_cell_measurement_temperature 140.0
_cell_measurement_theta_max 29.75
_cell_measurement_theta_min 2.25
_cell_volume 1638.12(15)
_computing_cell_refinement 'SAINT v8.37A (Bruker, 2015)'
_computing_data_reduction 'SAINT v8.37A (Bruker, 2015)'
_computing_molecular_graphics 'Olex2 1.3 (Dolomanov et al., 2009)'
_computing_publication_material 'Olex2 1.3 (Dolomanov et al., 2009)'
_computing_structure_refinement 'SHELXL 2018/3 (Sheldrick, 2015)'
_computing_structure_solution 'SHELXT 2014/5 (Sheldrick, 2014)'
_diffrn_ambient_temperature 140.0
_diffrn_measured_fraction_theta_full 0.999
_diffrn_measured_fraction_theta_max 0.998
_diffrn_measurement_device_type 'Bruker APEX-III CCD'
_diffrn_measurement_method '\f and \w scans'
_diffrn_radiation_type MoK\a
_diffrn_radiation_wavelength 0.71073
_diffrn_reflns_av_R_equivalents 0.1038
_diffrn_reflns_av_unetI/netI 0.0895
_diffrn_reflns_Laue_measured_fraction_full 0.999
_diffrn_reflns_Laue_measured_fraction_max 0.998
_diffrn_reflns_limit_h_max 14
_diffrn_reflns_limit_h_min -14
_diffrn_reflns_limit_k_max 25
_diffrn_reflns_limit_k_min -25
_diffrn_reflns_limit_l_max 12
_diffrn_reflns_limit_l_min -10
_diffrn_reflns_number 32357
_diffrn_reflns_point_group_measured_fraction_full 0.999
_diffrn_reflns_point_group_measured_fraction_max 0.998
_diffrn_reflns_theta_full 25.242
_diffrn_reflns_theta_max 30.091
_diffrn_reflns_theta_min 2.283
_diffrn_source_current 1.0
_diffrn_source_power 0.05
_diffrn_source_voltage 50.0
_diffrn_standards_number 0
_exptl_absorpt_coefficient_mu 0.096
_exptl_absorpt_correction_T_max 0.7460
_exptl_absorpt_correction_T_min 0.6927
_exptl_absorpt_correction_type none
_exptl_absorpt_process_details
;
SADABS-2014/5 (Bruker,2014/5) was used for absorption correction.
wR2(int) was 0.1050 before and 0.0638 after correction.
The Ratio of minimum to maximum transmission is 0.9286.
The \l/2 correction factor is 0.00150.
;
_exptl_crystal_colour red
_exptl_crystal_colour_primary red
_exptl_crystal_density_diffrn 1.409
_exptl_crystal_description plate
_exptl_crystal_F_000 728
_exptl_crystal_recrystallization_method 'Re-crystallisation from solvent: Chloroform/Ethylacetate'
_refine_diff_density_max 0.366
_refine_diff_density_min -0.431
_refine_diff_density_rms 0.077
_refine_ls_extinction_method none
_refine_ls_goodness_of_fit_ref 1.056
_refine_ls_hydrogen_treatment mixed
_refine_ls_matrix_type full
_refine_ls_number_parameters 240
_refine_ls_number_reflns 4817
_refine_ls_number_restraints 0
_refine_ls_restrained_S_all 1.056
_refine_ls_R_factor_all 0.1460
_refine_ls_R_factor_gt 0.0779
_refine_ls_shift/su_max 0.000
_refine_ls_shift/su_mean 0.000
_refine_ls_structure_factor_coef Fsqd
_refine_ls_weighting_details 'w=1/[\s^2^(Fo^2^)+(0.0408P)^2^+1.8860P] where P=(Fo^2^+2Fc^2^)/3'
_refine_ls_weighting_scheme calc
_refine_ls_wR_factor_gt 0.1309
_refine_ls_wR_factor_ref 0.1523
_reflns_Friedel_coverage 0.000
_reflns_number_gt 2965
_reflns_number_total 4817
_reflns_threshold_expression 'I > 2\s(I)'
_cod_data_source_file d2cc04780b2.cif
_cod_data_source_block d1_a
_cod_database_code 7130847
_shelx_shelxl_version_number 2018/3
_shelx_space_group_comment
;
The symmetry employed for this shelxl refinement is uniquely defined
by the following loop, which should always be used as a source of
symmetry information in preference to the above space-group names.
They are only intended as comments.
;
_olex2_refinement_description
;
1. Fixed Uiso
 At 1.2 times of:
  All C(H) groups, All C(H,H) groups, All N(H) groups, All N(H,H) groups
2.a Rotating group:
 N5(H5A,H5B)
2.b Secondary CH2 refined with riding coordinates:
 C6(H6A,H6B)
2.c Aromatic/amide H refined with riding coordinates:
 N2(H2A), C9(H9), C15(H15), C18(H18), C4(H4), C12(H12), C2(H2B), C10(H10),
 C3(H3), C11(H11), C16(H16), C17(H17)
;
_olex2_submission_special_instructions 'No special instructions were received'

loop_
_space_group_symop_operation_xyz
'x, y, z'
'-x, y+1/2, -z+1/2'
'-x, -y, -z'
'x, -y-1/2, z-1/2'

loop_
_atom_site_label
_atom_site_type_symbol
_atom_site_fract_x
_atom_site_fract_y
_atom_site_fract_z
_atom_site_U_iso_or_equiv
_atom_site_adp_type
_atom_site_occupancy
_atom_site_site_symmetry_order
_atom_site_calc_flag
_atom_site_refinement_flags_posn
_atom_site_refinement_flags_adp
_atom_site_refinement_flags_occupancy
_atom_site_disorder_assembly
_atom_site_disorder_group
O1 O 0.04497(16) 0.56235(9) 0.82106(17) 0.0250(4) Uani 1 1 d . . . . .
O2 O 0.18212(18) 0.64318(10) 0.06928(18) 0.0269(4) Uani 1 1 d . . . . .
N1 N 0.13819(17) 0.57526(10) 0.44809(19) 0.0163(4) Uani 1 1 d . . . . .
N2 N 0.16891(17) 0.48696(10) 0.68797(19) 0.0173(4) Uani 1 1 d . . . . .
H2A H 0.193381 0.481553 0.596578 0.021 Uiso 1 1 calc R U . . .
N3 N 0.35295(18) 0.39990(10) 0.6081(2) 0.0179(4) Uani 1 1 d . . . . .
N4 N 0.44705(18) 0.36081(10) 0.5753(2) 0.0198(4) Uani 1 1 d . . . . .
N5 N 0.6406(2) 0.27618(11) 0.4836(2) 0.0297(5) Uani 1 1 d . . . . .
H5A H 0.580052 0.260081 0.538060 0.036 Uiso 1 1 d R U . . .
H5B H 0.664148 0.239643 0.426463 0.036 Uiso 1 1 d R U . . .
C1 C 0.0712(2) 0.59336(12) 0.5635(2) 0.0172(4) Uani 1 1 d . . . . .
C8 C 0.2150(2) 0.43288(11) 0.7941(2) 0.0166(4) Uani 1 1 d . . . . .
C7 C 0.0929(2) 0.54600(12) 0.7044(2) 0.0183(5) Uani 1 1 d . . . . .
C9 C 0.1689(2) 0.42407(12) 0.9353(2) 0.0196(5) Uani 1 1 d . . . . .
H9 H 0.104483 0.456589 0.965220 0.024 Uiso 1 1 calc R U . . .
C5 C 0.1240(2) 0.61847(12) 0.3243(2) 0.0174(5) Uani 1 1 d . . . . .
C13 C 0.3114(2) 0.38474(12) 0.7522(2) 0.0184(5) Uani 1 1 d . . . . .
C14 C 0.4907(2) 0.37857(12) 0.4343(2) 0.0193(5) Uani 1 1 d . . . . .
C15 C 0.4452(2) 0.43797(13) 0.3420(3) 0.0226(5) Uani 1 1 d . . . . .
H15 H 0.378489 0.468799 0.372113 0.027 Uiso 1 1 calc R U . . .
C18 C 0.6420(2) 0.34940(13) 0.2545(3) 0.0229(5) Uani 1 1 d . . . . .
H18 H 0.709780 0.319767 0.223088 0.027 Uiso 1 1 calc R U . . .
C19 C 0.5920(2) 0.33307(12) 0.3921(3) 0.0207(5) Uani 1 1 d . . . . .
C4 C 0.0433(2) 0.67982(12) 0.3116(3) 0.0227(5) Uani 1 1 d . . . . .
H4 H 0.036373 0.709825 0.222700 0.027 Uiso 1 1 calc R U . . .
C12 C 0.3572(2) 0.32737(13) 0.8490(3) 0.0230(5) Uani 1 1 d . . . . .
H12 H 0.420544 0.293996 0.819428 0.028 Uiso 1 1 calc R U . . .
C2 C -0.0130(2) 0.65291(13) 0.5596(3) 0.0229(5) Uani 1 1 d . . . . .
H2B H -0.059690 0.663388 0.643320 0.028 Uiso 1 1 calc R U . . .
C10 C 0.2178(2) 0.36779(13) 1.0307(3) 0.0240(5) Uani 1 1 d . . . . .
H10 H 0.187443 0.362275 1.127382 0.029 Uiso 1 1 calc R U . . .
C3 C -0.0273(2) 0.69670(13) 0.4307(3) 0.0267(5) Uani 1 1 d . . . . .
H3 H -0.084813 0.737863 0.423749 0.032 Uiso 1 1 calc R U . . .
C11 C 0.3107(2) 0.31891(13) 0.9881(3) 0.0261(5) Uani 1 1 d . . . . .
H11 H 0.342104 0.279820 1.054438 0.031 Uiso 1 1 calc R U . . .
C16 C 0.4956(2) 0.45249(14) 0.2083(3) 0.0261(5) Uani 1 1 d . . . . .
H16 H 0.463605 0.492810 0.145675 0.031 Uiso 1 1 calc R U . . .
C6 C 0.2053(2) 0.59698(13) 0.2003(2) 0.0232(5) Uani 1 1 d . . . . .
H6A H 0.298783 0.599743 0.241218 0.028 Uiso 1 1 calc R U . . .
H6B H 0.185590 0.545151 0.169862 0.028 Uiso 1 1 calc R U . . .
C17 C 0.5941(2) 0.40734(14) 0.1657(3) 0.0262(5) Uani 1 1 d . . . . .
H17 H 0.628711 0.417063 0.072867 0.031 Uiso 1 1 calc R U . . .
H2 H 0.129(3) 0.6198(18) 0.002(4) 0.052(10) Uiso 1 1 d . . . . .

loop_
_atom_site_aniso_label
_atom_site_aniso_U_11
_atom_site_aniso_U_22
_atom_site_aniso_U_33
_atom_site_aniso_U_23
_atom_site_aniso_U_13
_atom_site_aniso_U_12
O1 0.0292(9) 0.0293(9) 0.0185(8) -0.0031(7) 0.0105(7) 0.0051(7)
O2 0.0336(10) 0.0305(9) 0.0171(8) 0.0034(7) 0.0050(7) -0.0058(8)
N1 0.0158(9) 0.0179(9) 0.0150(8) -0.0039(7) 0.0011(7) -0.0011(7)
N2 0.0207(10) 0.0192(9) 0.0129(8) -0.0009(7) 0.0060(7) 0.0015(8)
N3 0.0172(10) 0.0183(9) 0.0187(9) -0.0033(7) 0.0047(7) -0.0004(8)
N4 0.0197(10) 0.0189(9) 0.0212(9) -0.0025(8) 0.0042(8) -0.0009(8)
N5 0.0267(12) 0.0256(11) 0.0388(12) 0.0001(9) 0.0118(9) 0.0050(9)
C1 0.0159(11) 0.0190(11) 0.0168(10) -0.0052(8) 0.0033(8) -0.0022(9)
C8 0.0162(11) 0.0151(10) 0.0183(10) -0.0013(8) 0.0016(8) -0.0035(9)
C7 0.0154(11) 0.0204(11) 0.0194(11) -0.0037(9) 0.0037(8) -0.0016(9)
C9 0.0200(12) 0.0191(11) 0.0207(11) -0.0036(9) 0.0062(9) -0.0056(9)
C5 0.0170(11) 0.0208(11) 0.0142(10) -0.0047(8) 0.0004(8) -0.0035(9)
C13 0.0184(11) 0.0187(11) 0.0185(10) -0.0013(9) 0.0034(9) -0.0050(9)
C14 0.0174(11) 0.0210(11) 0.0198(11) -0.0050(9) 0.0037(9) -0.0023(9)
C15 0.0226(12) 0.0238(12) 0.0221(11) -0.0019(9) 0.0054(9) -0.0003(10)
C18 0.0165(12) 0.0263(12) 0.0266(12) -0.0105(10) 0.0056(9) -0.0027(10)
C19 0.0180(12) 0.0190(11) 0.0248(11) -0.0060(9) 0.0015(9) -0.0042(9)
C4 0.0272(13) 0.0202(11) 0.0200(11) 0.0011(9) 0.0007(9) 0.0023(10)
C12 0.0217(13) 0.0203(11) 0.0274(12) 0.0009(10) 0.0044(10) 0.0008(10)
C2 0.0250(13) 0.0248(12) 0.0196(11) -0.0044(9) 0.0053(9) 0.0036(10)
C10 0.0308(14) 0.0245(12) 0.0179(11) -0.0003(9) 0.0078(10) -0.0112(10)
C3 0.0275(13) 0.0227(12) 0.0297(13) -0.0013(10) 0.0025(10) 0.0096(10)
C11 0.0312(14) 0.0229(12) 0.0241(12) 0.0063(10) 0.0031(10) -0.0015(10)
C16 0.0274(13) 0.0295(13) 0.0214(12) 0.0017(10) 0.0031(10) -0.0030(11)
C6 0.0281(13) 0.0262(12) 0.0162(10) -0.0012(9) 0.0071(9) 0.0017(10)
C17 0.0235(13) 0.0361(14) 0.0203(11) -0.0036(10) 0.0075(10) -0.0076(11)

loop_
_atom_type_symbol
_atom_type_description
_atom_type_scat_dispersion_real
_atom_type_scat_dispersion_imag
_atom_type_scat_source
C C 0.0033 0.0016 'International Tables Vol C Tables 4.2.6.8 and 6.1.1.4'
H H 0.0000 0.0000 'International Tables Vol C Tables 4.2.6.8 and 6.1.1.4'
N N 0.0061 0.0033 'International Tables Vol C Tables 4.2.6.8 and 6.1.1.4'
O O 0.0106 0.0060 'International Tables Vol C Tables 4.2.6.8 and 6.1.1.4'

loop_
_geom_angle_atom_site_label_1
_geom_angle_atom_site_label_2
_geom_angle_atom_site_label_3
_geom_angle
_geom_angle_site_symmetry_1
_geom_angle_site_symmetry_3
_geom_angle_publ_flag
C6 O2 H2 107(2) . . ?
C5 N1 C1 117.61(18) . . ?
C8 N2 H2A 115.1 . . ?
C7 N2 H2A 115.1 . . ?
C7 N2 C8 129.74(18) . . ?
N4 N3 C13 115.02(18) . . ?
N3 N4 C14 114.33(18) . . ?
H5A N5 H5B 109.1 . . ?
C19 N5 H5A 109.7 . . ?
C19 N5 H5B 109.4 . . ?
N1 C1 C7 116.81(18) . . ?
N1 C1 C2 123.6(2) . . ?
C2 C1 C7 119.62(19) . . ?
N2 C8 C13 116.83(18) . . ?
C9 C8 N2 123.6(2) . . ?
C9 C8 C13 119.6(2) . . ?
O1 C7 N2 125.5(2) . . ?
O1 C7 C1 121.3(2) . . ?
N2 C7 C1 113.13(18) . . ?
C8 C9 H9 120.3 . . ?
C10 C9 C8 119.4(2) . . ?
C10 C9 H9 120.3 . . ?
N1 C5 C4 122.6(2) . . ?
N1 C5 C6 115.28(19) . . ?
C4 C5 C6 122.1(2) . . ?
C8 C13 N3 114.70(19) . . ?
C12 C13 N3 125.3(2) . . ?
C12 C13 C8 120.0(2) . . ?
N4 C14 C19 115.2(2) . . ?
C15 C14 N4 124.7(2) . . ?
C15 C14 C19 120.1(2) . . ?
C14 C15 H15 119.5 . . ?
C16 C15 C14 120.9(2) . . ?
C16 C15 H15 119.5 . . ?
C19 C18 H18 119.6 . . ?
C17 C18 H18 119.6 . . ?
C17 C18 C19 120.7(2) . . ?
N5 C19 C14 120.9(2) . . ?
N5 C19 C18 121.4(2) . . ?
C18 C19 C14 117.7(2) . . ?
C5 C4 H4 120.6 . . ?
C3 C4 C5 118.9(2) . . ?
C3 C4 H4 120.6 . . ?
C13 C12 H12 120.0 . . ?
C11 C12 C13 120.0(2) . . ?
C11 C12 H12 120.0 . . ?
C1 C2 H2B 120.9 . . ?
C3 C2 C1 118.2(2) . . ?
C3 C2 H2B 120.9 . . ?
C9 C10 H10 119.4 . . ?
C9 C10 C11 121.2(2) . . ?
C11 C10 H10 119.4 . . ?
C4 C3 H3 120.5 . . ?
C2 C3 C4 119.1(2) . . ?
C2 C3 H3 120.5 . . ?
C12 C11 C10 119.8(2) . . ?
C12 C11 H11 120.1 . . ?
C10 C11 H11 120.1 . . ?
C15 C16 H16 120.4 . . ?
C15 C16 C17 119.1(2) . . ?
C17 C16 H16 120.4 . . ?
O2 C6 C5 112.63(19) . . ?
O2 C6 H6A 109.1 . . ?
O2 C6 H6B 109.1 . . ?
C5 C6 H6A 109.1 . . ?
C5 C6 H6B 109.1 . . ?
H6A C6 H6B 107.8 . . ?
C18 C17 C16 121.4(2) . . ?
C18 C17 H17 119.3 . . ?
C16 C17 H17 119.3 . . ?

loop_
_geom_bond_atom_site_label_1
_geom_bond_atom_site_label_2
_geom_bond_distance
_geom_bond_site_symmetry_2
_geom_bond_publ_flag
O1 C7 1.232(2) . ?
O2 C6 1.424(3) . ?
O2 H2 0.87(3) . ?
N1 C1 1.341(3) . ?
N1 C5 1.337(3) . ?
N2 H2A 0.8800 . ?
N2 C8 1.397(3) . ?
N2 C7 1.344(3) . ?
N3 N4 1.264(2) . ?
N3 C13 1.419(3) . ?
N4 C14 1.412(3) . ?
N5 H5A 0.8836 . ?
N5 H5B 0.8837 . ?
N5 C19 1.366(3) . ?
C1 C7 1.505(3) . ?
C1 C2 1.382(3) . ?
C8 C9 1.396(3) . ?
C8 C13 1.406(3) . ?
C9 H9 0.9500 . ?
C9 C10 1.378(3) . ?
C5 C4 1.385(3) . ?
C5 C6 1.510(3) . ?
C13 C12 1.390(3) . ?
C14 C15 1.395(3) . ?
C14 C19 1.416(3) . ?
C15 H15 0.9500 . ?
C15 C16 1.372(3) . ?
C18 H18 0.9500 . ?
C18 C19 1.409(3) . ?
C18 C17 1.365(3) . ?
C4 H4 0.9500 . ?
C4 C3 1.385(3) . ?
C12 H12 0.9500 . ?
C12 C11 1.381(3) . ?
C2 H2B 0.9500 . ?
C2 C3 1.380(3) . ?
C10 H10 0.9500 . ?
C10 C11 1.391(3) . ?
C3 H3 0.9500 . ?
C11 H11 0.9500 . ?
C16 H16 0.9500 . ?
C16 C17 1.392(3) . ?
C6 H6A 0.9900 . ?
C6 H6B 0.9900 . ?
C17 H17 0.9500 . ?

loop_
_geom_torsion_atom_site_label_1
_geom_torsion_atom_site_label_2
_geom_torsion_atom_site_label_3
_geom_torsion_atom_site_label_4
_geom_torsion
_geom_torsion_site_symmetry_1
_geom_torsion_site_symmetry_2
_geom_torsion_site_symmetry_3
_geom_torsion_site_symmetry_4
_geom_torsion_publ_flag
N1 C1 C7 O1 173.3(2) . . . . ?
N1 C1 C7 N2 -6.0(3) . . . . ?
N1 C1 C2 C3 -1.0(3) . . . . ?
N1 C5 C4 C3 -1.0(3) . . . . ?
N1 C5 C6 O2 177.63(19) . . . . ?
N2 C8 C9 C10 178.2(2) . . . . ?
N2 C8 C13 N3 2.5(3) . . . . ?
N2 C8 C13 C12 -176.9(2) . . . . ?
N3 N4 C14 C15 5.8(3) . . . . ?
N3 N4 C14 C19 -177.13(19) . . . . ?
N3 C13 C12 C11 178.9(2) . . . . ?
N4 N3 C13 C8 174.38(19) . . . . ?
N4 N3 C13 C12 -6.3(3) . . . . ?
N4 C14 C15 C16 178.2(2) . . . . ?
N4 C14 C19 N5 0.6(3) . . . . ?
N4 C14 C19 C18 -178.33(19) . . . . ?
C1 N1 C5 C4 -0.4(3) . . . . ?
C1 N1 C5 C6 177.95(19) . . . . ?
C1 C2 C3 C4 -0.5(4) . . . . ?
C8 N2 C7 O1 -2.3(4) . . . . ?
C8 N2 C7 C1 176.9(2) . . . . ?
C8 C9 C10 C11 -1.0(3) . . . . ?
C8 C13 C12 C11 -1.8(3) . . . . ?
C7 N2 C8 C9 11.8(3) . . . . ?
C7 N2 C8 C13 -169.2(2) . . . . ?
C7 C1 C2 C3 177.8(2) . . . . ?
C9 C8 C13 N3 -178.59(19) . . . . ?
C9 C8 C13 C12 2.0(3) . . . . ?
C9 C10 C11 C12 1.2(4) . . . . ?
C5 N1 C1 C7 -177.43(18) . . . . ?
C5 N1 C1 C2 1.4(3) . . . . ?
C5 C4 C3 C2 1.4(4) . . . . ?
C13 N3 N4 C14 -177.58(18) . . . . ?
C13 C8 C9 C10 -0.7(3) . . . . ?
C13 C12 C11 C10 0.2(4) . . . . ?
C14 C15 C16 C17 -0.5(3) . . . . ?
C15 C14 C19 N5 177.8(2) . . . . ?
C15 C14 C19 C18 -1.1(3) . . . . ?
C15 C16 C17 C18 -0.4(4) . . . . ?
C19 C14 C15 C16 1.2(3) . . . . ?
C19 C18 C17 C16 0.6(4) . . . . ?
C4 C5 C6 O2 -4.0(3) . . . . ?
C2 C1 C7 O1 -5.6(3) . . . . ?
C2 C1 C7 N2 175.1(2) . . . . ?
C6 C5 C4 C3 -179.2(2) . . . . ?
C17 C18 C19 N5 -178.7(2) . . . . ?
C17 C18 C19 C14 0.2(3) . . . . ?
